data_4030339
loop_
_publ_author_name
'Cotton, F. A.'
'Mandal, S. K.'

_publ_section_title
;
 Oxohalo complexes of W (V) and W (IV). The synthesis od crystal
 structures of [WOCl (dppe)2][BPh4], [PHMe2Ph][WOBr4(OPMe2Ph)] and
 [Li(OPMe2Ph)(THF)]2[WOBr4(OPMe2Ph)]2
;
_journal_name_full 'European Journal of Solid State and Inorganic Chemistry'
_journal_page_first 775
_journal_page_last 797
_journal_volume 28
_journal_year 1991
_chemical_formula_sum 'C20 H30 Br4 Li O4 P2 W'
_chemical_formula_weight 906.8
_space_group_IT_number 14
_symmetry_cell_setting monoclinic
_symmetry_Int_Tables_number 14
_symmetry_space_group_name_Hall '-P 2ybc'
_symmetry_space_group_name_H-M 'P 1 21/c 1'
_cell_angle_alpha 90
_cell_angle_beta 90.94(1)
_cell_angle_gamma 90.
_cell_formula_units_Z 4
_cell_length_a 14.461(5)
_cell_length_b 10.199(2)
_cell_length_c 19.767(9)
_cell_volume 2915.0(18)
_diffrn_ambient_temperature 294
_diffrn_radiation_probe x-ray
_diffrn_radiation_type MoK\a
_diffrn_radiation_wavelength 0.71069
_exptl_absorpt_coefficient_mu 9.6125
_exptl_crystal_density_diffrn 2.07
_refine_ls_number_parameters 289
_refine_ls_number_reflns 3823
_refine_ls_R_factor_gt 0.046
_refine_ls_wR_factor_gt 0.066
_cod_data_source_file EJSSIC-1991-28-775-797-3.cif
_cod_data_source_block oxohalo-complex-3
_cod_original_sg_symbol_H-M 'P 21/c'
_cod_database_code 4030339

loop_
_symmetry_equiv_pos_site_id
_symmetry_equiv_pos_as_xyz
1 x,y,z
2 -x,1/2+y,1/2-z
3 -x,-y,-z
4 x,1/2-y,1/2+z

loop_
_atom_site_label
_atom_site_type_symbol
_atom_site_thermal_displace_type
_atom_site_fract_x
_atom_site_fract_y
_atom_site_fract_z
_atom_site_occupancy
_atom_site_U_iso_or_equiv
W W Uiso 0.25819(2) 0.24756(4) 0.06361(2) 1.000 0.0225(1)
Br1 Br Uiso 0.20499(7) 0.41200(10) -0.02711(5) 1.000 0.0322(3)
Br2 Br Uiso 0.33704(8) 0.43160(10) 0.12785(6) 1.000 0.0440(3)
Br3 Br Uiso 0.28814(8) 0.09820(10) 0.16292(6) 1.000 0.0395(3)
Br4 Br Uiso 0.14768(8) 0.08100(10) 0.01265(5) 1.000 0.0362(3)
P1 P Uiso 0.0517(2) 0.3745(3) 0.13040(10) 1.000 0.0279(6)
O1 O Uiso 0.3510(5) 0.1952(7) 0.0185(4) 1.000 0.0317(13)
O2 O Uiso 0.1417(5) 0.3078(7) 0.1167(3) 1.000 0.0291(13)
C1 C Uiso 0.0518(8) 0.5420(10) 0.1000(6) 1.000 0.048(4)
C2 C Uiso -0.0445(8) 0.2880(10) 0.0896(6) 1.000 0.044(4)
C3 C Uiso 0.0356(7) 0.3780(10) 0.2205(5) 1.000 0.028(3)
C4 C Uiso 0.0939(7) 0.3130(10) 0.2621(5) 1.000 0.030(3)
C5 C Uiso 0.0849(7) 0.3150(10) 0.3314(5) 1.000 0.037(3)
C6 C Uiso 0.0122(8) 0.3900(10) 0.3577(6) 1.000 0.047(4)
C7 C Uiso -0.0476(8) 0.4580(10) 0.3155(6) 1.000 0.047(4)
C8 C Uiso -0.0367(8) 0.4490(10) 0.2456(6) 1.000 0.043(4)
P2 P Uiso 0.6256(2) 0.2170(2) 0.02300(10) 1.000 0.0271(6)
O3 O Uiso 0.5670(5) 0.0968(6) 0.0142(4) 1.000 0.0317(13)
C9 C Uiso 0.7130(8) 0.2320(10) -0.0390(6) 1.000 0.039(3)
C10 C Uiso 0.5574(7) 0.3640(10) 0.0163(7) 1.000 0.042(4)
C11 C Uiso 0.6831(7) 0.2200(10) 0.1055(6) 1.000 0.033(3)
C12 C Uiso 0.6902(8) 0.3370(10) 0.1435(6) 1.000 0.042(3)
C13 C Uiso 0.7349(9) 0.3350(10) 0.2052(7) 1.000 0.057(4)
C14 C Uiso 0.7680(10) 0.2240(10) 0.2324(7) 1.000 0.056(4)
C15 C Uiso 0.7630(10) 0.107(2) 0.1952(7) 1.000 0.074(5)
C16 C Uiso 0.7170(10) 0.1020(10) 0.1289(7) 1.000 0.060(4)
O4 O Uiso 0.4368(5) 0.1542(8) -0.1169(4) 1.000 0.047(3)
C17 C Uiso 0.3873(9) 0.2680(10) -0.1425(7) 1.000 0.056(4)
C18 C Uiso 0.4510(10) 0.340(2) -0.1876(7) 1.000 0.070(5)
C19 C Uiso 0.5100(10) 0.218(2) -0.2174(8) 1.000 0.119(8)
C20 C Uiso 0.4920(10) 0.105(2) -0.1722(8) 1.000 0.086(5)
Li Li Uiso 0.4430(10) 0.088(2) -0.0278(9) 1.000 0.032(4)

loop_
_atom_type_symbol
_atom_type_description
_atom_type_scat_dispersion_real
_atom_type_scat_dispersion_imag
_atom_type_scat_source
C C 0.0033 0.0016 ' International Tables Vol C Tables 4.2.6.8 and 6.1.1.4'
Br Br -0.2901 2.4595 ' International Tables Vol C Tables 4.2.6.8 and 6.1.1.4'
Li Li -0.0003 0.0001 ' International Tables Vol C Tables 4.2.6.8 and 6.1.1.4'
O O 0.0106 0.0060 ' International Tables Vol C Tables 4.2.6.8 and 6.1.1.4'
P P 0.1023 0.0942 ' International Tables Vol C Tables 4.2.6.8 and 6.1.1.4'
W W -0.8490 6.8722 ' International Tables Vol C Tables 4.2.6.8 and 6.1.1.4'

loop_
_geom_angle_atom_site_label_1
_geom_angle_atom_site_label_2
_geom_angle_atom_site_label_3
_geom_angle
_geom_angle_publ_flag
Br1 W Br2 89.62(4) yes
Br1 W Br3 170.83(4) yes
Br1 W Br4 88.88(4) yes
Br1 W O1 93.9(3) yes
Br1 W O2 85.64(18) yes
Br2 W Br3 89.27(4) yes
Br2 W Br4 167.27(4) yes
Br2 W O1 98.2(2) yes
Br2 W O2 83.70(19) yes
Br3 W Br4 90.21(4) yes
Br3 W O1 95.2(3) yes
Br3 W O2 85.19(18) yes
Br4 W O1 94.5(2) yes
Br4 W O2 83.59(19) yes
O1 W O2 178.1(3) yes
O2 P1 C1 111.3(5) yes
O2 P1 C2 111.1(5) yes
O2 P1 C3 108.4(4) yes
C1 P1 C2 108.3(5) yes
C1 P1 C3 108.1(5) yes
C2 P1 C3 109.7(5) yes
C10 P2 C11 107.1(5) yes
O3 P2 C11 111.5(5) yes
O3 P2 C9 113.4(5) yes
O3 P2 C10 111.4(5) yes
C9 P2 C10 105.8(5) yes
C9 P2 C11 107.2(5) yes
W O2 P1 159.1(4) yes
C17 O4 C20 106.7(10) yes
P1 C3 C4 120.4(8) yes
P1 C3 C8 118.7(8) yes
C4 C3 C8 120.9(10) no
C3 C4 C5 122.2(10) no
C4 C5 C6 117.3(10) no
C5 C6 C7 121.0(11) no
C6 C7 C8 119.1(10) no
C3 C8 C7 119.5(10) no
P2 C11 C12 121.3(8) yes
C12 C11 C16 122.5(11) no
P2 C11 C16 116.2(9) yes
C11 C12 C13 119.3(10) no
C12 C13 C14 122.0(11) no
C13 C14 C15 119.6(13) no
C14 C15 C16 121.3(15) no
C11 C16 C15 115.2(12) no
O4 C17 C18 107.3(11) yes
C17 C18 C19 100.0(14) no
C18 C19 C20 106.2(13) no
O4 C20 C19 106.8(15) yes

loop_
_geom_bond_atom_site_label_1
_geom_bond_atom_site_label_2
_geom_bond_distance
_geom_bond_publ_flag
W Br1 2.5642(16) yes
W Br2 2.5275(16) yes
W Br3 2.5167(17) yes
W Br4 2.5301(16) yes
W O1 1.709(7) yes
W O2 2.092(7) yes
P1 O2 1.497(8) yes
P1 C1 1.811(11) yes
P1 C2 1.824(12) yes
P1 C3 1.800(10) yes
P2 C9 1.782(12) yes
P2 C10 1.798(10) yes
P2 C11 1.819(12) yes
P2 O3 1.499(7) yes
O4 C17 1.450(14) yes
O4 C20 1.454(18) yes
C3 C4 1.343(14) no
C3 C8 1.371(15) no
C4 C5 1.378(14) no
C5 C6 1.407(15) no
C6 C7 1.379(16) no
C7 C8 1.396(17) no
C11 C16 1.377(15) no
C11 C12 1.413(15) no
C12 C13 1.371(18) no
C13 C14 1.338(16) no
C14 C15 1.40(2) no
C15 C16 1.46(2) no
C17 C18 1.49(2) no
C18 C19 1.63(3) no
C19 C20 1.48(3) no

loop_
_geom_torsion_atom_site_label_1
_geom_torsion_atom_site_label_2
_geom_torsion_atom_site_label_3
_geom_torsion_atom_site_label_4
_geom_torsion
_geom_torsion_publ_flag
Br1 W O2 P1 9.7(13) no
Br2 W O2 P1 99.8(13) no
Br3 W O2 P1 -170.4(13) no
Br4 W O2 P1 -79.6(13) no
C1 P1 O2 W -45.5(14) no
C2 P1 O2 W 75.3(14) no
C3 P1 O2 W -164.2(12) no
O2 P1 C3 C4 -7.6(10) no
O2 P1 C3 C8 171.9(8) no
C1 P1 C3 C4 -128.3(9) no
C1 P1 C3 C8 51.2(10) no
C2 P1 C3 C4 113.8(9) no
C2 P1 C3 C8 -66.7(10) no
C9 P2 C11 C12 96.6(10) no
O3 P2 C11 C12 -138.8(9) no
O3 P2 C11 C16 39.9(11) no
C10 P2 C11 C16 162.0(9) no
C9 P2 C11 C16 -84.8(10) no
C10 P2 C11 C12 -16.6(10) no
C20 O4 C17 C18 -38.1(13) no
C17 O4 C20 C19 26.0(13) no
P1 C3 C4 C5 178.9(8) no
C8 C3 C4 C5 -0.6(16) no
C4 C3 C8 C7 2.6(16) no
P1 C3 C8 C7 -176.9(8) no
C3 C4 C5 C6 -0.8(15) no
C4 C5 C6 C7 0.3(15) no
C5 C6 C7 C8 1.6(16) no
C6 C7 C8 C3 -3.0(16) no
P2 C11 C12 C13 -179.4(9) no
C12 C11 C16 C15 -1.5(18) no
C16 C11 C12 C13 2.1(18) no
P2 C11 C16 C15 179.9(10) no
C11 C12 C13 C14 -3.6(19) no
C12 C13 C14 C15 5(2) no
C13 C14 C15 C16 -4(2) no
C14 C15 C16 C11 2(2) no
O4 C17 C18 C19 32.0(13) no
C17 C18 C19 C20 -15.9(14) no
C18 C19 C20 O4 -5.4(15) no
